data_7157688
loop_
_publ_author_name
'Borgohain, Hemi'
'Talukdar, Kangkan'
'Sarma, Bipul'
'Das, Sajal Kumar'

_publ_section_title
;
 Regioselectivity of the trifluoroethanol-promoted intramolecular
 <i>N</i>-Boc-epoxide cyclization towards 1,3-oxazolidin-2-ones and
 1,3-oxazinan-2-ones.
;
_journal_issue 37
_journal_name_full 'Organic &amp; biomolecular chemistry'
_journal_page_first 7401
_journal_page_last 7413
_journal_paper_doi 10.1039/d0ob01698e
_journal_volume 18
_journal_year 2020
_chemical_formula_sum 'C16 H15 N O3'
_chemical_formula_weight 269.29
_space_group_crystal_system triclinic
_space_group_IT_number 2
_space_group_name_Hall '-P 1'
_space_group_name_H-M_alt 'P -1'
_atom_sites_solution_hydrogens mixed
_audit_creation_method SHELXL-2014/7
_audit_update_record
;
2019-12-08 deposited with the CCDC.	2020-09-02 downloaded from the CCDC.
;
_cell_angle_alpha 97.320(7)
_cell_angle_beta 95.213(7)
_cell_angle_gamma 94.533(7)
_cell_formula_units_Z 2
_cell_length_a 7.3130(10)
_cell_length_b 9.4042(12)
_cell_length_c 9.8866(13)
_cell_measurement_reflns_used 6750
_cell_measurement_temperature 100(2)
_cell_measurement_theta_max 27.10
_cell_measurement_theta_min 2.81
_cell_volume 668.77(15)
_computing_cell_refinement 'Bruker SAINT'
_computing_data_collection 'Bruker APEX2'
_computing_data_reduction 'Bruker SAINT'
_computing_molecular_graphics 'Bruker SHELXTL'
_computing_publication_material 'Bruker SHELXTL'
_computing_structure_refinement 'SHELXL-2014/7 (Sheldrick, 2014)'
_computing_structure_solution 'SHELXS-97 (Sheldrick 2008)'
_diffrn_ambient_temperature 100(2)
_diffrn_measured_fraction_theta_full 1.000
_diffrn_measured_fraction_theta_max 0.943
_diffrn_measurement_device_type 'Bruker APEX-II CCD'
_diffrn_measurement_method '\f and \w scans'
_diffrn_radiation_type MoK\a
_diffrn_radiation_wavelength 0.71073
_diffrn_reflns_av_R_equivalents 0.0608
_diffrn_reflns_av_unetI/netI 0.0373
_diffrn_reflns_Laue_measured_fraction_full 1.000
_diffrn_reflns_Laue_measured_fraction_max 0.943
_diffrn_reflns_limit_h_max 10
_diffrn_reflns_limit_h_min -10
_diffrn_reflns_limit_k_max 13
_diffrn_reflns_limit_k_min -13
_diffrn_reflns_limit_l_max 13
_diffrn_reflns_limit_l_min -13
_diffrn_reflns_number 22687
_diffrn_reflns_point_group_measured_fraction_full 1.000
_diffrn_reflns_point_group_measured_fraction_max 0.943
_diffrn_reflns_theta_full 25.000
_diffrn_reflns_theta_max 29.925
_diffrn_reflns_theta_min 2.088
_exptl_absorpt_coefficient_mu 0.093
_exptl_absorpt_correction_T_max 0.976
_exptl_absorpt_correction_T_min 0.965
_exptl_absorpt_correction_type multi-scan
_exptl_absorpt_process_details SADABS
_exptl_crystal_colour colourless
_exptl_crystal_density_diffrn 1.337
_exptl_crystal_description block
_exptl_crystal_F_000 284
_exptl_crystal_size_max 0.360
_exptl_crystal_size_mid 0.310
_exptl_crystal_size_min 0.250
_refine_diff_density_max 0.148
_refine_diff_density_min -0.316
_refine_diff_density_rms 0.060
_refine_ls_extinction_method none
_refine_ls_goodness_of_fit_ref 0.780
_refine_ls_hydrogen_treatment mixed
_refine_ls_matrix_type full
_refine_ls_number_parameters 185
_refine_ls_number_reflns 3653
_refine_ls_number_restraints 0
_refine_ls_restrained_S_all 0.780
_refine_ls_R_factor_all 0.0639
_refine_ls_R_factor_gt 0.0451
_refine_ls_shift/su_max 0.000
_refine_ls_shift/su_mean 0.000
_refine_ls_structure_factor_coef Fsqd
_refine_ls_weighting_details 'w=1/[\s^2^(Fo^2^)+(0.1000P)^2^+0.2022P] where P=(Fo^2^+2Fc^2^)/3'
_refine_ls_weighting_scheme calc
_refine_ls_wR_factor_gt 0.1199
_refine_ls_wR_factor_ref 0.1413
_reflns_Friedel_coverage 0.000
_reflns_number_gt 2689
_reflns_number_total 3653
_reflns_threshold_expression 'I > 2\s(I)'
_cod_data_source_file d0ob01698e2.cif
_cod_data_source_block SKD_HB_466_1_0m
_cod_depositor_comments 'Adding full bibliography for 7157687--7157688.cif.'
_cod_database_code 7157688
_shelx_shelxl_version_number 2014/7
_shelx_space_group_comment
;
The symmetry employed for this shelxl refinement is uniquely defined
by the following loop, which should always be used as a source of
symmetry information in preference to the above space-group names.
They are only intended as comments.
;
_shelx_estimated_absorpt_t_min 0.967
_shelx_estimated_absorpt_t_max 0.977
_exptl_absorpt_special_details SADABS

loop_
_space_group_symop_operation_xyz
'x, y, z'
'-x, -y, -z'

loop_
_atom_site_label
_atom_site_type_symbol
_atom_site_fract_x
_atom_site_fract_y
_atom_site_fract_z
_atom_site_U_iso_or_equiv
_atom_site_adp_type
_atom_site_occupancy
_atom_site_site_symmetry_order
_atom_site_calc_flag
_atom_site_refinement_flags_posn
_atom_site_refinement_flags_adp
_atom_site_refinement_flags_occupancy
_atom_site_disorder_assembly
_atom_site_disorder_group
C1 C 0.20077(17) 0.65687(13) 0.43528(12) 0.0349(3) Uani 1 1 d . . . . .
C11 C 0.47077(18) 0.64713(13) 0.88230(13) 0.0352(3) Uani 1 1 d . . . . .
C3 C 0.35076(17) 0.79242(12) 0.63297(12) 0.0312(3) Uani 1 1 d . . . . .
H3A H 0.2668 0.8255 0.6982 0.037 Uiso 1 1 calc R U . . .
H3B H 0.4671 0.8518 0.6525 0.037 Uiso 1 1 calc R U . . .
C2 C 0.37755(17) 0.63341(12) 0.63429(13) 0.0340(3) Uani 1 1 d . . . . .
H2 H 0.5048 0.6166 0.6181 0.041 Uiso 1 1 calc R U . . .
C4 C 0.23366(16) 0.92091(13) 0.43833(13) 0.0322(3) Uani 1 1 d . . . . .
C10 C 0.33133(18) 0.57576(13) 0.76574(13) 0.0360(3) Uani 1 1 d . . . . .
H10 H 0.3399 0.4715 0.7548 0.043 Uiso 1 1 calc R U . . .
C9 C 0.19018(19) 0.92301(17) 0.29850(15) 0.0446(3) Uani 1 1 d . . . . .
H9 H 0.1873 0.8392 0.2369 0.054 Uiso 1 1 calc R U . . .
C5 C 0.24240(18) 1.04820(14) 0.52824(14) 0.0391(3) Uani 1 1 d . . . . .
H5 H 0.2757 1.0481 0.6213 0.047 Uiso 1 1 calc R U . . .
C16 C 0.6471(2) 0.60186(16) 0.89540(15) 0.0447(3) Uani 1 1 d . . . . .
H16 H 0.6772 0.5254 0.8347 0.054 Uiso 1 1 calc R U . . .
C12 C 0.4283(2) 0.76098(16) 0.97384(15) 0.0472(3) Uani 1 1 d . . . . .
H12 H 0.3108 0.7922 0.9667 0.057 Uiso 1 1 calc R U . . .
C7 C 0.1547(2) 1.17751(19) 0.3422(2) 0.0567(4) Uani 1 1 d . . . . .
H7 H 0.1256 1.2626 0.3101 0.068 Uiso 1 1 calc R U . . .
C8 C 0.1511(2) 1.0518(2) 0.25214(18) 0.0574(4) Uani 1 1 d . . . . .
H8 H 0.1220 1.0535 0.1588 0.069 Uiso 1 1 calc R U . . .
C6 C 0.2017(2) 1.17525(16) 0.47964(19) 0.0506(4) Uani 1 1 d . . . . .
H6 H 0.2063 1.2597 0.5406 0.061 Uiso 1 1 calc R U . . .
C15 C 0.7787(2) 0.6697(2) 0.99815(16) 0.0547(4) Uani 1 1 d . . . . .
H15 H 0.8965 0.6389 1.0058 0.066 Uiso 1 1 calc R U . . .
C14 C 0.7351(2) 0.7824(2) 1.08854(17) 0.0592(4) Uani 1 1 d . . . . .
H14 H 0.8229 0.8275 1.1579 0.071 Uiso 1 1 calc R U . . .
C13 C 0.5607(2) 0.8286(2) 1.07623(18) 0.0606(4) Uani 1 1 d . . . . .
H13 H 0.5316 0.9055 1.1369 0.073 Uiso 1 1 calc R U . . .
O1 O 0.10633(14) 0.62034(11) 0.32724(10) 0.0473(3) Uani 1 1 d . . . . .
O3 O 0.15117(13) 0.60414(11) 0.79491(11) 0.0432(2) Uani 1 1 d . . . . .
O2 O 0.25199(14) 0.56060(9) 0.51881(9) 0.0408(2) Uani 1 1 d . . . . .
N1 N 0.27169(14) 0.79218(10) 0.49192(10) 0.0319(2) Uani 1 1 d . . . . .
H3C H 0.076(3) 0.533(2) 0.750(2) 0.066(6) Uiso 1 1 d . . . . .

loop_
_atom_site_aniso_label
_atom_site_aniso_U_11
_atom_site_aniso_U_22
_atom_site_aniso_U_33
_atom_site_aniso_U_23
_atom_site_aniso_U_13
_atom_site_aniso_U_12
C1 0.0358(6) 0.0343(6) 0.0320(6) -0.0026(5) 0.0056(5) -0.0037(5)
C11 0.0380(6) 0.0340(6) 0.0353(6) 0.0107(5) 0.0054(5) 0.0016(5)
C3 0.0326(6) 0.0285(5) 0.0308(6) 0.0014(4) 0.0005(4) -0.0014(4)
C2 0.0357(6) 0.0287(5) 0.0360(6) 0.0001(4) 0.0033(5) 0.0009(4)
C4 0.0240(5) 0.0354(6) 0.0374(6) 0.0078(5) 0.0048(4) -0.0022(4)
C10 0.0392(6) 0.0286(5) 0.0401(7) 0.0043(5) 0.0065(5) 0.0006(5)
C9 0.0389(7) 0.0539(8) 0.0396(7) 0.0122(6) -0.0011(5) -0.0084(6)
C5 0.0392(7) 0.0353(6) 0.0445(7) 0.0076(5) 0.0116(5) 0.0011(5)
C16 0.0453(7) 0.0493(8) 0.0436(7) 0.0145(6) 0.0089(6) 0.0115(6)
C12 0.0417(7) 0.0513(8) 0.0460(8) -0.0021(6) 0.0007(6) 0.0059(6)
C7 0.0344(7) 0.0558(9) 0.0870(13) 0.0376(9) 0.0063(7) 0.0022(6)
C8 0.0411(8) 0.0758(11) 0.0580(9) 0.0359(9) -0.0069(7) -0.0084(7)
C6 0.0420(7) 0.0378(7) 0.0773(11) 0.0170(7) 0.0204(7) 0.0054(6)
C15 0.0378(7) 0.0812(11) 0.0494(9) 0.0245(8) 0.0030(6) 0.0089(7)
C14 0.0458(8) 0.0853(12) 0.0425(8) 0.0081(8) -0.0042(7) -0.0073(8)
C13 0.0563(10) 0.0678(10) 0.0508(9) -0.0115(8) -0.0012(8) 0.0014(8)
O1 0.0523(6) 0.0470(6) 0.0358(5) -0.0045(4) -0.0024(4) -0.0121(4)
O3 0.0356(5) 0.0428(5) 0.0485(6) 0.0000(4) 0.0069(4) -0.0060(4)
O2 0.0527(6) 0.0285(4) 0.0377(5) -0.0025(3) 0.0009(4) -0.0030(4)
N1 0.0326(5) 0.0300(5) 0.0311(5) 0.0017(4) 0.0006(4) -0.0026(4)

loop_
_atom_type_symbol
_atom_type_description
_atom_type_scat_dispersion_real
_atom_type_scat_dispersion_imag
_atom_type_scat_source
C C 0.0033 0.0016 'International Tables Vol C Tables 4.2.6.8 and 6.1.1.4'
H H 0.0000 0.0000 'International Tables Vol C Tables 4.2.6.8 and 6.1.1.4'
N N 0.0061 0.0033 'International Tables Vol C Tables 4.2.6.8 and 6.1.1.4'
O O 0.0106 0.0060 'International Tables Vol C Tables 4.2.6.8 and 6.1.1.4'

loop_
_geom_angle_atom_site_label_1
_geom_angle_atom_site_label_2
_geom_angle_atom_site_label_3
_geom_angle
_geom_angle_site_symmetry_1
_geom_angle_site_symmetry_3
_geom_angle_publ_flag
O1 C1 O2 121.94(11) . . ?
O1 C1 N1 128.33(12) . . ?
O2 C1 N1 109.72(10) . . ?
C12 C11 C16 118.87(13) . . ?
C12 C11 C10 121.24(12) . . ?
C16 C11 C10 119.84(12) . . ?
N1 C3 C2 101.31(9) . . ?
N1 C3 H3A 111.5 . . ?
C2 C3 H3A 111.5 . . ?
N1 C3 H3B 111.5 . . ?
C2 C3 H3B 111.5 . . ?
H3A C3 H3B 109.3 . . ?
O2 C2 C3 103.95(9) . . ?
O2 C2 C10 109.75(10) . . ?
C3 C2 C10 114.26(10) . . ?
O2 C2 H2 109.6 . . ?
C3 C2 H2 109.6 . . ?
C10 C2 H2 109.6 . . ?
C5 C4 C9 119.48(12) . . ?
C5 C4 N1 118.78(11) . . ?
C9 C4 N1 121.74(12) . . ?
O3 C10 C11 110.10(10) . . ?
O3 C10 C2 110.83(10) . . ?
C11 C10 C2 108.50(10) . . ?
O3 C10 H10 109.1 . . ?
C11 C10 H10 109.1 . . ?
C2 C10 H10 109.1 . . ?
C8 C9 C4 119.20(15) . . ?
C8 C9 H9 120.4 . . ?
C4 C9 H9 120.4 . . ?
C6 C5 C4 120.23(14) . . ?
C6 C5 H5 119.9 . . ?
C4 C5 H5 119.9 . . ?
C15 C16 C11 120.62(14) . . ?
C15 C16 H16 119.7 . . ?
C11 C16 H16 119.7 . . ?
C11 C12 C13 120.24(14) . . ?
C11 C12 H12 119.9 . . ?
C13 C12 H12 119.9 . . ?
C6 C7 C8 119.23(14) . . ?
C6 C7 H7 120.4 . . ?
C8 C7 H7 120.4 . . ?
C7 C8 C9 121.22(15) . . ?
C7 C8 H8 119.4 . . ?
C9 C8 H8 119.4 . . ?
C7 C6 C5 120.59(15) . . ?
C7 C6 H6 119.7 . . ?
C5 C6 H6 119.7 . . ?
C14 C15 C16 120.03(15) . . ?
C14 C15 H15 120.0 . . ?
C16 C15 H15 120.0 . . ?
C15 C14 C13 119.85(15) . . ?
C15 C14 H14 120.1 . . ?
C13 C14 H14 120.1 . . ?
C14 C13 C12 120.39(16) . . ?
C14 C13 H13 119.8 . . ?
C12 C13 H13 119.8 . . ?
C10 O3 H3C 107.0(13) . . ?
C1 O2 C2 109.68(9) . . ?
C1 N1 C4 125.20(10) . . ?
C1 N1 C3 110.69(10) . . ?
C4 N1 C3 122.20(9) . . ?

loop_
_geom_bond_atom_site_label_1
_geom_bond_atom_site_label_2
_geom_bond_distance
_geom_bond_site_symmetry_2
_geom_bond_publ_flag
C1 O1 1.2128(15) . ?
C1 O2 1.3527(16) . ?
C1 N1 1.3650(15) . ?
C11 C12 1.3850(19) . ?
C11 C16 1.3899(19) . ?
C11 C10 1.5164(18) . ?
C3 N1 1.4600(15) . ?
C3 C2 1.5250(16) . ?
C3 H3A 0.9700 . ?
C3 H3B 0.9700 . ?
C2 O2 1.4582(15) . ?
C2 C10 1.5256(18) . ?
C2 H2 0.9800 . ?
C4 C5 1.3906(18) . ?
C4 C9 1.3931(18) . ?
C4 N1 1.4190(15) . ?
C10 O3 1.4125(16) . ?
C10 H10 0.9800 . ?
C9 C8 1.390(2) . ?
C9 H9 0.9300 . ?
C5 C6 1.3869(19) . ?
C5 H5 0.9300 . ?
C16 C15 1.388(2) . ?
C16 H16 0.9300 . ?
C12 C13 1.388(2) . ?
C12 H12 0.9300 . ?
C7 C6 1.374(2) . ?
C7 C8 1.383(3) . ?
C7 H7 0.9300 . ?
C8 H8 0.9300 . ?
C6 H6 0.9300 . ?
C15 C14 1.374(3) . ?
C15 H15 0.9300 . ?
C14 C13 1.380(2) . ?
C14 H14 0.9300 . ?
C13 H13 0.9300 . ?
O3 H3C 0.88(2) . ?
